data_7033468
loop_
_publ_author_name
'Fernandes, Tiago A.'
'Sola\<rov\'a, Hana'
'C\'isa\<rov\'a, Ivana'
'Uhl\'ik, Filip'
'\<St\'icha, Martin'
'\<St\<epni\<cka, Petr'

_publ_section_title
;
 Synthesis of phosphinoferrocene amides and thioamides from carbamoyl
 chlorides and the structural chemistry of Group 11 metal complexes with
 these mixed-donor ligands.
;
_journal_issue 7
_journal_name_full 'Dalton transactions (Cambridge, England : 2003)'
_journal_page_first 3092
_journal_page_last 3108
_journal_paper_doi 10.1039/c4dt03279a
_journal_volume 44
_journal_year 2015
_chemical_formula_moiety 'C24 H22 Fe N O2 P, C H Cl3'
_chemical_formula_sum 'C25 H23 Cl3 Fe N O2 P'
_chemical_formula_weight 562.61
_chemical_name_systematic
; 
 ? 
;
_space_group_IT_number 15
_symmetry_cell_setting monoclinic
_symmetry_space_group_name_Hall '-C 2yc'
_symmetry_space_group_name_H-M 'C 1 2/c 1'
_atom_sites_solution_hydrogens mixed
_atom_sites_solution_primary direct
_atom_sites_solution_secondary difmap
_audit_creation_method SHELXL-97
_audit_update_record
;
2014-10-16 deposited with the CCDC.
2014-12-23 downloaded from the CCDC.
;
_cell_angle_alpha 90.00
_cell_angle_beta 93.6440(10)
_cell_angle_gamma 90.00
_cell_formula_units_Z 8
_cell_length_a 35.0409(9)
_cell_length_b 10.9004(3)
_cell_length_c 12.9603(3)
_cell_measurement_reflns_used 5586
_cell_measurement_temperature 150(2)
_cell_measurement_theta_max 27.06
_cell_measurement_theta_min 2.33
_cell_volume 4940.3(2)
_computing_cell_refinement 'Bruker SAINT'
_computing_data_collection 'Bruker APEX2'
_computing_data_reduction 'Bruker SAINT'
_computing_molecular_graphics 'PLATON (Spek, 2003)'
_computing_publication_material 'PLATON (Spek, 2003)'
_computing_structure_refinement 'SHELXL-97 (Sheldrick, 2008)'
_computing_structure_solution 'SHELXS-97 (Sheldrick, 2008)'
_diffrn_ambient_temperature 150(2)
_diffrn_measured_fraction_theta_full 0.999
_diffrn_measured_fraction_theta_max 0.999
_diffrn_measurement_device_type 'Bruker APEX-II CCD'
_diffrn_measurement_method '\f and \w scans'
_diffrn_radiation_monochromator graphite
_diffrn_radiation_source 'fine-focus sealed tube'
_diffrn_radiation_type MoK\a
_diffrn_radiation_wavelength 0.71073
_diffrn_reflns_av_R_equivalents 0.0361
_diffrn_reflns_av_sigmaI/netI 0.0401
_diffrn_reflns_limit_h_max 45
_diffrn_reflns_limit_h_min -45
_diffrn_reflns_limit_k_max 14
_diffrn_reflns_limit_k_min -13
_diffrn_reflns_limit_l_max 16
_diffrn_reflns_limit_l_min -13
_diffrn_reflns_number 19258
_diffrn_reflns_theta_full 27.50
_diffrn_reflns_theta_max 27.50
_diffrn_reflns_theta_min 1.96
_exptl_absorpt_coefficient_mu 1.023
_exptl_absorpt_correction_T_max 0.8784
_exptl_absorpt_correction_T_min 0.7354
_exptl_absorpt_correction_type multi-scan
_exptl_absorpt_process_details 'SADABS V2012/1 (Bruker AXS Inc.)'
_exptl_crystal_colour orange
_exptl_crystal_density_diffrn 1.513
_exptl_crystal_density_method 'not measured'
_exptl_crystal_description plate
_exptl_crystal_F_000 2304
_exptl_crystal_size_max 0.32
_exptl_crystal_size_mid 0.23
_exptl_crystal_size_min 0.13
_refine_diff_density_max 0.747
_refine_diff_density_min -0.788
_refine_diff_density_rms 0.071
_refine_ls_extinction_method none
_refine_ls_goodness_of_fit_ref 1.036
_refine_ls_hydrogen_treatment constr
_refine_ls_matrix_type full
_refine_ls_number_parameters 299
_refine_ls_number_reflns 5664
_refine_ls_number_restraints 0
_refine_ls_restrained_S_all 1.036
_refine_ls_R_factor_all 0.0549
_refine_ls_R_factor_gt 0.0387
_refine_ls_shift/su_max 0.000
_refine_ls_shift/su_mean 0.000
_refine_ls_structure_factor_coef Fsqd
_refine_ls_weighting_details 'calc w=1/[\s^2^(Fo^2^)+(0.0466P)^2^+5.5452P] where P=(Fo^2^+2Fc^2^)/3'
_refine_ls_weighting_scheme calc
_refine_ls_wR_factor_gt 0.0911
_refine_ls_wR_factor_ref 0.0996
_reflns_number_gt 4473
_reflns_number_total 5664
_reflns_threshold_expression >2sigma(I)
_cod_data_source_file c4dt03279a2.cif
_cod_data_source_block tf36
_cod_depositor_comments 'Adding full bibliography for 7033464--7033475.cif.'
_cod_original_sg_symbol_H-M 'C 2/c'
_cod_database_code 7033468

loop_
_symmetry_equiv_pos_as_xyz
'x, y, z'
'-x, y, -z+1/2'
'x+1/2, y+1/2, z'
'-x+1/2, y+1/2, -z+1/2'
'-x, -y, -z'
'x, -y, z-1/2'
'-x+1/2, -y+1/2, -z'
'x+1/2, -y+1/2, z-1/2'

loop_
_atom_site_label
_atom_site_type_symbol
_atom_site_fract_x
_atom_site_fract_y
_atom_site_fract_z
_atom_site_U_iso_or_equiv
_atom_site_adp_type
_atom_site_occupancy
_atom_site_symmetry_multiplicity
_atom_site_calc_flag
_atom_site_refinement_flags
Fe Fe 0.110544(9) 0.28521(3) 0.31627(2) 0.01677(9) Uani 1 1 d .
P P 0.170348(15) 0.48516(5) 0.43986(4) 0.01449(12) Uani 1 1 d .
O O 0.07456(5) 0.08590(15) 0.55637(13) 0.0261(4) Uani 1 1 d .
O1P O 0.17330(4) 0.40772(14) 0.53522(11) 0.0201(3) Uani 1 1 d .
N N 0.12425(6) 0.21553(17) 0.59240(14) 0.0231(4) Uani 1 1 d .
H1N H 0.1387 0.2669 0.5663 0.028 Uiso 1 1 d R
C1 C 0.11220(6) 0.1436(2) 0.41884(17) 0.0196(5) Uani 1 1 d .
C2 C 0.08674(7) 0.1146(2) 0.33179(18) 0.0249(5) Uani 1 1 d .
H2 H 0.0603 0.0960 0.3337 0.030 Uiso 1 1 calc R
C3 C 0.10771(8) 0.1184(2) 0.24239(18) 0.0291(6) Uani 1 1 d .
H3 H 0.0977 0.1034 0.1737 0.035 Uiso 1 1 calc R
C4 C 0.14620(7) 0.1484(2) 0.27221(18) 0.0261(5) Uani 1 1 d .
H4 H 0.1664 0.1567 0.2272 0.031 Uiso 1 1 calc R
C5 C 0.14927(7) 0.1639(2) 0.38105(17) 0.0211(5) Uani 1 1 d .
H5 H 0.1719 0.1841 0.4218 0.025 Uiso 1 1 calc R
C6 C 0.12908(6) 0.45544(19) 0.35566(16) 0.0169(4) Uani 1 1 d .
C7 C 0.09150(6) 0.4354(2) 0.39089(18) 0.0208(5) Uani 1 1 d .
H7 H 0.0846 0.4389 0.4605 0.025 Uiso 1 1 calc R
C8 C 0.06646(7) 0.4093(2) 0.3028(2) 0.0280(5) Uani 1 1 d .
H8 H 0.0399 0.3917 0.3034 0.034 Uiso 1 1 calc R
C9 C 0.08788(7) 0.4142(2) 0.21417(19) 0.0290(6) Uani 1 1 d .
H9 H 0.0780 0.4008 0.1451 0.035 Uiso 1 1 calc R
C10 C 0.12638(7) 0.4421(2) 0.24497(17) 0.0225(5) Uani 1 1 d .
H10 H 0.1468 0.4505 0.2006 0.027 Uiso 1 1 calc R
C11 C 0.10157(6) 0.1470(2) 0.52790(17) 0.0195(5) Uani 1 1 d .
C12 C 0.16870(6) 0.6469(2) 0.47052(15) 0.0165(4) Uani 1 1 d .
C13 C 0.13575(7) 0.7166(2) 0.45166(16) 0.0199(5) Uani 1 1 d .
H13 H 0.1133 0.6796 0.4208 0.024 Uiso 1 1 calc R
C14 C 0.13556(7) 0.8403(2) 0.47789(17) 0.0257(5) Uani 1 1 d .
H14 H 0.1130 0.8877 0.4648 0.031 Uiso 1 1 calc R
C15 C 0.16812(7) 0.8941(2) 0.52287(17) 0.0239(5) Uani 1 1 d .
H15 H 0.1682 0.9791 0.5391 0.029 Uiso 1 1 calc R
C16 C 0.20074(7) 0.8248(2) 0.54444(18) 0.0240(5) Uani 1 1 d .
H16 H 0.2229 0.8619 0.5771 0.029 Uiso 1 1 calc R
C17 C 0.20123(6) 0.7015(2) 0.51854(18) 0.0224(5) Uani 1 1 d .
H17 H 0.2237 0.6541 0.5334 0.027 Uiso 1 1 calc R
C18 C 0.21156(6) 0.46390(19) 0.36451(16) 0.0161(4) Uani 1 1 d .
C19 C 0.21765(6) 0.5316(2) 0.27561(17) 0.0221(5) Uani 1 1 d .
H19 H 0.1999 0.5931 0.2526 0.027 Uiso 1 1 calc R
C20 C 0.24965(7) 0.5090(2) 0.22086(18) 0.0280(5) Uani 1 1 d .
H20 H 0.2536 0.5548 0.1601 0.034 Uiso 1 1 calc R
C21 C 0.27588(7) 0.4201(2) 0.25404(19) 0.0292(6) Uani 1 1 d .
H21 H 0.2977 0.4052 0.2161 0.035 Uiso 1 1 calc R
C22 C 0.27023(7) 0.3530(2) 0.34256(19) 0.0272(5) Uani 1 1 d .
H22 H 0.2883 0.2924 0.3658 0.033 Uiso 1 1 calc R
C23 C 0.23802(6) 0.3748(2) 0.39727(17) 0.0213(5) Uani 1 1 d .
H23 H 0.2341 0.3282 0.4576 0.026 Uiso 1 1 calc R
C24 C 0.11709(8) 0.2260(2) 0.70147(18) 0.0295(6) Uani 1 1 d .
H24A H 0.0950 0.2796 0.7093 0.044 Uiso 1 1 calc R
H24B H 0.1396 0.2609 0.7393 0.044 Uiso 1 1 calc R
H24C H 0.1118 0.1445 0.7292 0.044 Uiso 1 1 calc R
C1S C -0.00141(8) 0.2153(3) 0.5574(3) 0.0458(8) Uani 1 1 d .
H1S H 0.0207 0.1581 0.5700 0.055 Uiso 1 1 calc R
Cl1S Cl -0.03680(2) 0.17527(9) 0.64067(8) 0.0628(3) Uani 1 1 d .
Cl2S Cl 0.01456(3) 0.36444(9) 0.58287(12) 0.0977(4) Uani 1 1 d .
Cl3S Cl -0.01892(3) 0.19978(14) 0.42774(9) 0.0942(4) Uani 1 1 d .

loop_
_atom_site_aniso_label
_atom_site_aniso_U_11
_atom_site_aniso_U_22
_atom_site_aniso_U_33
_atom_site_aniso_U_23
_atom_site_aniso_U_13
_atom_site_aniso_U_12
Fe 0.02164(17) 0.01315(16) 0.01521(16) 0.00002(12) -0.00133(12) -0.00128(12)
P 0.0178(3) 0.0121(3) 0.0135(3) 0.0004(2) 0.0006(2) -0.0005(2)
O 0.0257(9) 0.0229(9) 0.0301(9) 0.0067(7) 0.0044(7) -0.0028(7)
O1P 0.0256(8) 0.0170(8) 0.0173(8) 0.0039(6) -0.0012(6) -0.0032(6)
N 0.0315(11) 0.0218(10) 0.0167(9) 0.0017(8) 0.0058(8) -0.0065(8)
C1 0.0268(12) 0.0112(10) 0.0207(11) 0.0022(9) 0.0008(9) 0.0016(9)
C2 0.0331(13) 0.0142(11) 0.0268(12) 0.0002(9) -0.0023(10) -0.0062(9)
C3 0.0492(16) 0.0162(12) 0.0216(12) -0.0047(10) 0.0000(11) -0.0009(11)
C4 0.0369(14) 0.0200(12) 0.0222(12) -0.0043(10) 0.0076(10) 0.0059(10)
C5 0.0272(12) 0.0140(11) 0.0225(11) 0.0000(9) 0.0035(9) 0.0047(9)
C6 0.0204(11) 0.0108(10) 0.0190(10) 0.0003(8) -0.0017(8) 0.0003(8)
C7 0.0213(11) 0.0133(11) 0.0277(12) -0.0017(9) 0.0014(9) 0.0021(8)
C8 0.0199(11) 0.0190(12) 0.0437(15) 0.0023(11) -0.0073(10) 0.0003(9)
C9 0.0351(14) 0.0216(13) 0.0285(13) 0.0067(10) -0.0139(10) -0.0025(10)
C10 0.0310(13) 0.0175(11) 0.0185(11) 0.0051(9) -0.0014(9) -0.0032(9)
C11 0.0228(11) 0.0126(11) 0.0234(11) 0.0044(9) 0.0033(9) 0.0038(8)
C12 0.0243(11) 0.0147(11) 0.0109(9) 0.0000(8) 0.0040(8) -0.0021(8)
C13 0.0258(12) 0.0155(11) 0.0179(11) 0.0003(9) -0.0034(9) -0.0004(9)
C14 0.0336(13) 0.0193(12) 0.0235(12) -0.0023(10) -0.0042(10) 0.0071(10)
C15 0.0389(14) 0.0147(11) 0.0182(11) -0.0034(9) 0.0017(10) -0.0027(10)
C16 0.0251(12) 0.0237(12) 0.0235(12) -0.0064(10) 0.0036(9) -0.0070(9)
C17 0.0197(11) 0.0219(12) 0.0257(12) -0.0034(10) 0.0030(9) -0.0008(9)
C18 0.0200(10) 0.0132(10) 0.0150(10) -0.0026(8) -0.0008(8) 0.0003(8)
C19 0.0224(11) 0.0216(12) 0.0222(11) 0.0038(9) 0.0006(9) -0.0007(9)
C20 0.0295(13) 0.0345(14) 0.0206(12) 0.0032(10) 0.0059(10) -0.0047(10)
C21 0.0236(12) 0.0331(14) 0.0316(13) -0.0102(11) 0.0084(10) -0.0021(10)
C22 0.0239(12) 0.0233(13) 0.0339(13) -0.0039(11) -0.0014(10) 0.0077(10)
C23 0.0241(12) 0.0171(11) 0.0223(11) 0.0006(9) -0.0011(9) 0.0008(9)
C24 0.0432(15) 0.0293(14) 0.0168(11) 0.0000(10) 0.0073(10) -0.0049(11)
C1S 0.0249(14) 0.0424(18) 0.070(2) 0.0135(16) 0.0047(14) 0.0016(12)
Cl1S 0.0326(4) 0.0762(6) 0.0804(6) 0.0141(5) 0.0098(4) -0.0148(4)
Cl2S 0.0878(8) 0.0418(5) 0.1696(13) 0.0037(7) 0.0546(8) -0.0172(5)
Cl3S 0.0565(6) 0.1516(13) 0.0731(7) 0.0276(7) -0.0078(5) 0.0012(7)

loop_
_atom_type_symbol
_atom_type_description
_atom_type_scat_dispersion_real
_atom_type_scat_dispersion_imag
_atom_type_scat_source
C C 0.0033 0.0016 'International Tables Vol C Tables 4.2.6.8 and 6.1.1.4'
H H 0.0000 0.0000 'International Tables Vol C Tables 4.2.6.8 and 6.1.1.4'
N N 0.0061 0.0033 'International Tables Vol C Tables 4.2.6.8 and 6.1.1.4'
O O 0.0106 0.0060 'International Tables Vol C Tables 4.2.6.8 and 6.1.1.4'
P P 0.1023 0.0942 'International Tables Vol C Tables 4.2.6.8 and 6.1.1.4'
Cl Cl 0.1484 0.1585 'International Tables Vol C Tables 4.2.6.8 and 6.1.1.4'
Fe Fe 0.3463 0.8444 'International Tables Vol C Tables 4.2.6.8 and 6.1.1.4'

loop_
_geom_angle_atom_site_label_1
_geom_angle_atom_site_label_2
_geom_angle_atom_site_label_3
_geom_angle
C6 Fe C7 41.52(8)
C6 Fe C1 122.40(9)
C7 Fe C1 107.22(9)
C6 Fe C5 107.28(9)
C7 Fe C5 123.80(9)
C1 Fe C5 41.23(9)
C6 Fe C10 41.54(8)
C7 Fe C10 69.36(9)
C1 Fe C10 159.28(9)
C5 Fe C10 122.56(9)
C6 Fe C4 123.14(9)
C7 Fe C4 160.32(9)
C1 Fe C4 68.75(9)
C5 Fe C4 40.60(9)
C10 Fe C4 107.21(10)
C6 Fe C8 69.17(9)
C7 Fe C8 40.77(9)
C1 Fe C8 123.07(10)
C5 Fe C8 160.23(10)
C10 Fe C8 68.49(10)
C4 Fe C8 157.59(10)
C6 Fe C2 158.90(9)
C7 Fe C2 122.30(10)
C1 Fe C2 40.90(9)
C5 Fe C2 68.64(10)
C10 Fe C2 158.22(9)
C4 Fe C2 68.09(10)
C8 Fe C2 107.29(10)
C6 Fe C3 159.34(10)
C7 Fe C3 157.77(10)
C1 Fe C3 68.40(9)
C5 Fe C3 68.21(10)
C10 Fe C3 122.54(9)
C4 Fe C3 40.41(10)
C8 Fe C3 121.99(10)
C2 Fe C3 40.20(10)
C6 Fe C9 68.87(9)
C7 Fe C9 68.34(10)
C1 Fe C9 158.90(10)
C5 Fe C9 158.32(10)
C10 Fe C9 40.46(9)
C4 Fe C9 122.39(10)
C8 Fe C9 40.21(10)
C2 Fe C9 122.67(10)
C3 Fe C9 107.46(10)
O1P P C6 114.44(9)
O1P P C18 111.00(9)
C6 P C18 106.87(10)
O1P P C12 111.73(9)
C6 P C12 105.98(10)
C18 P C12 106.33(10)
C11 N C24 121.08(19)
C11 N H1N 117.9
C24 N H1N 118.9
C2 C1 C5 107.3(2)
C2 C1 C11 125.1(2)
C5 C1 C11 127.5(2)
C2 C1 Fe 70.21(13)
C5 C1 Fe 69.46(12)
C11 C1 Fe 127.20(15)
C3 C2 C1 108.1(2)
C3 C2 Fe 69.96(13)
C1 C2 Fe 68.88(13)
C3 C2 H2 126.0
C1 C2 H2 126.0
Fe C2 H2 126.8
C2 C3 C4 108.6(2)
C2 C3 Fe 69.85(13)
C4 C3 Fe 69.62(13)
C2 C3 H3 125.7
C4 C3 H3 125.7
Fe C3 H3 126.4
C3 C4 C5 108.0(2)
C3 C4 Fe 69.97(14)
C5 C4 Fe 69.23(13)
C3 C4 H4 126.0
C5 C4 H4 126.0
Fe C4 H4 126.4
C4 C5 C1 108.0(2)
C4 C5 Fe 70.18(13)
C1 C5 Fe 69.31(12)
C4 C5 H5 126.0
C1 C5 H5 126.0
Fe C5 H5 126.1
C7 C6 C10 107.32(19)
C7 C6 P 123.80(16)
C10 C6 P 128.84(17)
C7 C6 Fe 69.78(12)
C10 C6 Fe 69.85(12)
P C6 Fe 123.78(11)
C8 C7 C6 107.8(2)
C8 C7 Fe 70.26(13)
C6 C7 Fe 68.70(12)
C8 C7 H7 126.1
C6 C7 H7 126.1
Fe C7 H7 126.5
C9 C8 C7 108.2(2)
C9 C8 Fe 70.00(14)
C7 C8 Fe 68.96(13)
C9 C8 H8 125.9
C7 C8 H8 125.9
Fe C8 H8 126.7
C8 C9 C10 109.0(2)
C8 C9 Fe 69.79(13)
C10 C9 Fe 69.10(13)
C8 C9 H9 125.5
C10 C9 H9 125.5
Fe C9 H9 127.2
C9 C10 C6 107.7(2)
C9 C10 Fe 70.44(13)
C6 C10 Fe 68.61(12)
C9 C10 H10 126.2
C6 C10 H10 126.2
Fe C10 H10 126.4
O C11 N 123.3(2)
O C11 C1 121.0(2)
N C11 C1 115.57(19)
C13 C12 C17 119.4(2)
C13 C12 P 122.10(16)
C17 C12 P 118.45(17)
C14 C13 C12 120.2(2)
C14 C13 H13 119.9
C12 C13 H13 119.9
C15 C14 C13 120.0(2)
C15 C14 H14 120.0
C13 C14 H14 120.0
C14 C15 C16 120.2(2)
C14 C15 H15 119.9
C16 C15 H15 119.9
C15 C16 C17 120.2(2)
C15 C16 H16 119.9
C17 C16 H16 119.9
C16 C17 C12 119.9(2)
C16 C17 H17 120.0
C12 C17 H17 120.0
C23 C18 C19 119.2(2)
C23 C18 P 117.67(16)
C19 C18 P 123.17(17)
C20 C19 C18 120.0(2)
C20 C19 H19 120.0
C18 C19 H19 120.0
C21 C20 C19 120.5(2)
C21 C20 H20 119.7
C19 C20 H20 119.7
C20 C21 C22 120.0(2)
C20 C21 H21 120.0
C22 C21 H21 120.0
C21 C22 C23 119.7(2)
C21 C22 H22 120.1
C23 C22 H22 120.1
C22 C23 C18 120.7(2)
C22 C23 H23 119.7
C18 C23 H23 119.7
N C24 H24A 109.5
N C24 H24B 109.5
H24A C24 H24B 109.5
N C24 H24C 109.5
H24A C24 H24C 109.5
H24B C24 H24C 109.5
Cl2S C1S Cl1S 110.33(19)
Cl2S C1S Cl3S 111.03(18)
Cl1S C1S Cl3S 110.31(17)
Cl2S C1S H1S 108.4
Cl1S C1S H1S 108.4
Cl3S C1S H1S 108.4

loop_
_geom_bond_atom_site_label_1
_geom_bond_atom_site_label_2
_geom_bond_distance
Fe C6 2.021(2)
Fe C7 2.035(2)
Fe C1 2.035(2)
Fe C5 2.037(2)
Fe C10 2.037(2)
Fe C4 2.050(2)
Fe C8 2.052(2)
Fe C2 2.053(2)
Fe C3 2.054(2)
Fe C9 2.055(2)
P O1P 1.4948(15)
P C6 1.785(2)
P C18 1.809(2)
P C12 1.809(2)
O C11 1.233(3)
N C11 1.343(3)
N C24 1.456(3)
N H1N 0.8401
C1 C2 1.429(3)
C1 C5 1.434(3)
C1 C11 1.485(3)
C2 C3 1.411(3)
C2 H2 0.9500
C3 C4 1.417(4)
C3 H3 0.9500
C4 C5 1.418(3)
C4 H4 0.9500
C5 H5 0.9500
C6 C7 1.438(3)
C6 C10 1.439(3)
C7 C8 1.424(3)
C7 H7 0.9500
C8 C9 1.412(4)
C8 H8 0.9500
C9 C10 1.415(3)
C9 H9 0.9500
C10 H10 0.9500
C12 C13 1.391(3)
C12 C17 1.396(3)
C13 C14 1.391(3)
C13 H13 0.9500
C14 C15 1.379(3)
C14 H14 0.9500
C15 C16 1.384(3)
C15 H15 0.9500
C16 C17 1.386(3)
C16 H16 0.9500
C17 H17 0.9500
C18 C23 1.391(3)
C18 C19 1.396(3)
C19 C20 1.387(3)
C19 H19 0.9500
C20 C21 1.384(4)
C20 H20 0.9500
C21 C22 1.385(4)
C21 H21 0.9500
C22 C23 1.391(3)
C22 H22 0.9500
C23 H23 0.9500
C24 H24A 0.9800
C24 H24B 0.9800
C24 H24C 0.9800
C1S Cl2S 1.744(3)
C1S Cl1S 1.750(3)
C1S Cl3S 1.760(3)
C1S H1S 1.0000
